data_2106680
loop_
_publ_author_name
'Galy, J.'
'Carpy, A.'

_publ_section_title
;
 Structure cristalline de K2 V3 O8 ou K2 (V O) (V2 O7)
;
_journal_name_full 'Acta Crystallographica B (24,1968-38,1982)'
_journal_page_first 1794
_journal_page_last 1795
_journal_volume 31
_journal_year 1975
_chemical_formula_sum 'K2 O8 V3'
_chemical_name_systematic 'K2 V O (V2 O7)'
_space_group_IT_number 100
_symmetry_space_group_name_Hall 'P 4 -2ab'
_symmetry_space_group_name_H-M 'P 4 b m'
_cell_angle_alpha 90
_cell_angle_beta 90
_cell_angle_gamma 90
_cell_formula_units_Z 2
_cell_length_a 8.87
_cell_length_b 8.87
_cell_length_c 5.215
_cell_volume 410.300
_citation_journal_id_ASTM ACBCAR
_cod_data_source_file Galy_ACBCAR_1975_49.cif
_cod_data_source_block K2O8V3
_cod_original_cell_volume 410.3
_cod_database_code 2106680

loop_
_symmetry_equiv_pos_as_xyz
x,y,z
-y,x,z
-x,-y,z
y,-x,z
-x+1/2,y+1/2,z
-y+1/2,-x+1/2,z
x+1/2,-y+1/2,z
y+1/2,x+1/2,z

loop_
_atom_site_label
_atom_site_type_symbol
_atom_site_fract_x
_atom_site_fract_y
_atom_site_fract_z
_atom_site_occupancy
_atom_site_U_iso_or_equiv
V2 V+5 0.134 0.634 0.49 1 0.0
O2 O-2 0.1299 0.6299 0.178 1 0.0
O3 O-2 0 0.5 0.6104 1 0.0
K1 K+1 0.301 0.801 0.9595 1 0.0
V1 V+4 0 0 0.4951 1 0.0
O1 O-2 0.0866 0.8081 0.5996 1 0.0
O4 O-2 0 0 0.1918 1 0.0
